data_7104725
loop_
_publ_author_name
'Fu, Wen-Fu'
'Li, Huifang-Jie'
'Wang, De-Hui'
'Zhou, Liang-Jun'
'Li, Li'
'Gan, Xin'
'Xu, Quan-Qing'
'Song, Hai-Bin'

_publ_section_title
;
 A novel Kolbe reaction pathway for a selective one- and two-electron
 reduction of azo compounds.
;
_journal_issue 37
_journal_name_full 'Chemical communications (Cambridge, England)'
_journal_page_first 5524
_journal_page_last 5526
_journal_paper_doi 10.1039/b906910k
_journal_volume 34
_journal_year 2009
_chemical_formula_sum 'C11 H11 Cl3 N3'
_chemical_formula_weight 291.58
_chemical_name_systematic
;
?
;
_space_group_IT_number 14
_symmetry_cell_setting monoclinic
_symmetry_space_group_name_Hall '-P 2yn'
_symmetry_space_group_name_H-M 'P 1 21/n 1'
_atom_sites_solution_hydrogens 'geom or difmap'
_atom_sites_solution_primary direct
_atom_sites_solution_secondary difmap
_audit_creation_method SHELXL-97
_cell_angle_alpha 90.00
_cell_angle_beta 95.07(3)
_cell_angle_gamma 90.00
_cell_formula_units_Z 4
_cell_length_a 7.3383(15)
_cell_length_b 22.678(5)
_cell_length_c 8.0867(16)
_cell_measurement_reflns_used 6437
_cell_measurement_temperature 293(2)
_cell_measurement_theta_max 25.03
_cell_measurement_theta_min 2.68
_cell_volume 1340.5(5)
_computing_cell_refinement Rapid-AUTO
_computing_data_collection 'Rapid-AUTO (Rigaku,2000)'
_computing_data_reduction 'CrystalStructure (Rigaku/MSC,2000)'
_computing_molecular_graphics 'Siemens SHELXTL V4.2,(Sheldrick,1990)'
_computing_publication_material SHELXL-97,(Sheldrick,1997)
_computing_structure_refinement SHELXL-97,(Sheldrick,1997)
_computing_structure_solution SHELXS-97,(Sheldrick,1997)
_diffrn_ambient_temperature 293(2)
_diffrn_detector_area_resol_mean 10.00
_diffrn_measured_fraction_theta_full 0.976
_diffrn_measured_fraction_theta_max 0.976
_diffrn_measurement_device_type 'Rigaku RAXIS RAPID IP'
_diffrn_measurement_method \W
_diffrn_radiation_monochromator graphite
_diffrn_radiation_source 'fine-focus sealed tube'
_diffrn_radiation_type MoK\a
_diffrn_radiation_wavelength 0.71073
_diffrn_reflns_av_R_equivalents 0.0347
_diffrn_reflns_av_sigmaI/netI 0.1118
_diffrn_reflns_limit_h_max 8
_diffrn_reflns_limit_h_min -8
_diffrn_reflns_limit_k_max 26
_diffrn_reflns_limit_k_min -26
_diffrn_reflns_limit_l_max 9
_diffrn_reflns_limit_l_min -9
_diffrn_reflns_number 6437
_diffrn_reflns_theta_full 25.03
_diffrn_reflns_theta_max 25.03
_diffrn_reflns_theta_min 2.68
_diffrn_standards_decay_% 0
_diffrn_standards_interval_count 0
_diffrn_standards_interval_time 0
_diffrn_standards_number 0
_exptl_absorpt_coefficient_mu 0.664
_exptl_absorpt_correction_T_max 0.923
_exptl_absorpt_correction_T_min 0.767
_exptl_absorpt_correction_type empirical
_exptl_absorpt_process_details
;
HIGASHI, T. (1995). Abscor-Empirical
Absorption Correction based on Fourier
Series Approximation.
Rigaku Corporation,Tokyo,Japan.
;
_exptl_crystal_colour brown
_exptl_crystal_density_diffrn 1.445
_exptl_crystal_density_method 'not measured'
_exptl_crystal_description block
_exptl_crystal_F_000 596
_exptl_crystal_size_max 0.40
_exptl_crystal_size_mid 0.35
_exptl_crystal_size_min 0.12
_refine_diff_density_max 0.200
_refine_diff_density_min -0.247
_refine_diff_density_rms 0.044
_refine_ls_extinction_coef 0.0040(13)
_refine_ls_extinction_expression Fc^*^=kFc[1+0.001xFc^2^\l^3^/sin(2\q)]^-1/4^
_refine_ls_extinction_method SHELXL
_refine_ls_goodness_of_fit_ref 0.931
_refine_ls_hydrogen_treatment constr
_refine_ls_matrix_type full
_refine_ls_number_parameters 155
_refine_ls_number_reflns 2318
_refine_ls_number_restraints 0
_refine_ls_restrained_S_all 0.931
_refine_ls_R_factor_all 0.1689
_refine_ls_R_factor_gt 0.0551
_refine_ls_shift/su_max 0.000
_refine_ls_shift/su_mean 0.000
_refine_ls_structure_factor_coef Fsqd
_refine_ls_weighting_details 'calc w=1/[\s^2^(Fo^2^)+(0.0500P)^2^+0.0000P] where P=(Fo^2^+2Fc^2^)/3'
_refine_ls_weighting_scheme calc
_refine_ls_wR_factor_gt 0.1204
_refine_ls_wR_factor_ref 0.1399
_reflns_number_gt 766
_reflns_number_total 2318
_reflns_threshold_expression >2sigma(I)
_cod_data_source_file b906910k.txt
_cod_data_source_block a
_cod_original_sg_symbol_H-M P2(1)/n
_cod_database_code 7104725

loop_
_symmetry_equiv_pos_as_xyz
'x, y, z'
'-x+1/2, y+1/2, -z+1/2'
'-x, -y, -z'
'x-1/2, -y-1/2, z-1/2'

loop_
_atom_site_label
_atom_site_type_symbol
_atom_site_fract_x
_atom_site_fract_y
_atom_site_fract_z
_atom_site_U_iso_or_equiv
_atom_site_adp_type
_atom_site_occupancy
_atom_site_symmetry_multiplicity
_atom_site_calc_flag
_atom_site_refinement_flags
_atom_site_disorder_assembly
_atom_site_disorder_group
Cl1 Cl -0.0492(4) -0.26664(9) 0.9379(3) 0.2367(15) Uani 1 1 d . . .
Cl2 Cl 0.3244(4) -0.26226(9) 0.8728(3) 0.2202(13) Uani 1 1 d . . .
Cl3 Cl 0.0773(3) -0.32799(8) 0.6630(2) 0.1615(10) Uani 1 1 d . . .
N1 N 0.7193(4) -0.06611(15) 0.5171(4) 0.0536(9) Uani 1 1 d . . .
N2 N 0.6351(4) -0.01681(14) 0.2740(4) 0.0491(9) Uani 1 1 d . . .
HN2 H 0.5661 -0.0450 0.2225 0.093 Uiso 1 1 d . . .
N3 N 0.5283(5) 0.02816(12) 0.0183(4) 0.0539(10) Uani 1 1 d . . .
C1 C 0.7110(5) -0.0141(2) 0.4350(5) 0.0486(11) Uani 1 1 d . . .
C2 C 0.7717(5) 0.04025(19) 0.5014(5) 0.0509(11) Uani 1 1 d . . .
C3 C 0.8453(5) 0.0399(2) 0.6701(5) 0.0594(13) Uani 1 1 d . . .
C4 C 0.8500(6) -0.0136(3) 0.7519(5) 0.0679(14) Uani 1 1 d . . .
H4 H 0.8952 -0.0149 0.8629 0.082 Uiso 1 1 calc R . .
C5 C 0.7903(6) -0.0654(2) 0.6749(5) 0.0592(12) Uani 1 1 d . . .
C6 C 0.7547(5) 0.09080(18) 0.3949(5) 0.0541(12) Uani 1 1 d . . .
H6 H 0.7958 0.1273 0.4348 0.065 Uiso 1 1 calc R . .
C7 C 0.6807(5) 0.08586(19) 0.2402(5) 0.0589(12) Uani 1 1 d . . .
H7 H 0.6744 0.1192 0.1729 0.071 Uiso 1 1 calc R . .
C8 C 0.6096(5) 0.03107(18) 0.1716(5) 0.0490(11) Uani 1 1 d . . .
C9 C 0.8008(6) -0.1221(2) 0.7668(5) 0.0840(16) Uani 1 1 d . . .
H9A H 0.7527 -0.1532 0.6950 0.126 Uiso 1 1 calc R . .
H9B H 0.7303 -0.1193 0.8610 0.126 Uiso 1 1 calc R . .
H9C H 0.9260 -0.1305 0.8037 0.126 Uiso 1 1 calc R . .
C10 C 0.9121(7) 0.0953(2) 0.7577(5) 0.0858(15) Uani 1 1 d . . .
H10A H 0.8978 0.1280 0.6823 0.129 Uiso 1 1 calc R . .
H10B H 1.0389 0.0910 0.7962 0.129 Uiso 1 1 calc R . .
H10C H 0.8422 0.1024 0.8506 0.129 Uiso 1 1 calc R . .
C11 C 0.1301(8) -0.3036(2) 0.8616(6) 0.111(2) Uani 1 1 d . . .
H11 H 0.1554 -0.3385 0.9316 0.134 Uiso 1 1 calc R . .

loop_
_atom_site_aniso_label
_atom_site_aniso_U_11
_atom_site_aniso_U_22
_atom_site_aniso_U_33
_atom_site_aniso_U_23
_atom_site_aniso_U_13
_atom_site_aniso_U_12
Cl1 0.349(4) 0.1104(16) 0.277(3) 0.0430(17) 0.179(3) 0.0805(19)
Cl2 0.246(3) 0.1347(18) 0.273(3) -0.0293(18) -0.020(2) -0.0762(18)
Cl3 0.223(2) 0.1477(16) 0.1034(13) -0.0113(12) -0.0462(13) 0.0260(15)
N1 0.052(2) 0.063(2) 0.044(2) -0.0038(19) -0.0059(17) 0.005(2)
N2 0.052(2) 0.054(2) 0.0391(19) 0.0062(18) -0.0063(16) -0.0074(18)
N3 0.068(3) 0.046(2) 0.045(2) 0.0025(19) -0.0050(18) 0.003(2)
C1 0.039(3) 0.061(3) 0.045(3) -0.002(2) 0.000(2) 0.001(2)
C2 0.043(3) 0.060(3) 0.049(3) -0.011(2) 0.001(2) -0.006(2)
C3 0.044(3) 0.078(4) 0.055(3) -0.017(3) -0.001(2) 0.003(3)
C4 0.055(3) 0.108(4) 0.039(2) 0.001(3) -0.008(2) 0.012(3)
C5 0.058(3) 0.071(3) 0.047(3) 0.006(3) -0.002(2) 0.000(3)
C6 0.054(3) 0.060(3) 0.048(3) -0.003(2) 0.002(2) -0.004(2)
C7 0.063(3) 0.061(3) 0.052(3) 0.006(2) 0.004(2) 0.001(2)
C8 0.057(3) 0.049(3) 0.041(2) -0.002(2) 0.005(2) 0.000(2)
C9 0.084(4) 0.106(4) 0.059(3) 0.022(3) -0.010(3) 0.012(3)
C10 0.087(4) 0.102(4) 0.065(3) -0.018(3) -0.017(3) -0.005(3)
C11 0.185(7) 0.063(3) 0.083(4) -0.011(3) -0.007(4) 0.010(4)

loop_
_atom_type_symbol
_atom_type_description
_atom_type_scat_dispersion_real
_atom_type_scat_dispersion_imag
_atom_type_scat_source
C C 0.0033 0.0016 'International Tables Vol C Tables 4.2.6.8 and 6.1.1.4'
H H 0.0000 0.0000 'International Tables Vol C Tables 4.2.6.8 and 6.1.1.4'
N N 0.0061 0.0033 'International Tables Vol C Tables 4.2.6.8 and 6.1.1.4'
Cl Cl 0.1484 0.1585 'International Tables Vol C Tables 4.2.6.8 and 6.1.1.4'

loop_
_geom_angle_atom_site_label_1
_geom_angle_atom_site_label_2
_geom_angle_atom_site_label_3
_geom_angle
_geom_angle_site_symmetry_1
_geom_angle_site_symmetry_3
_geom_angle_publ_flag
C5 N1 C1 117.1(4) . . ?
C8 N2 C1 124.2(4) . . ?
C8 N2 HN2 104.1(3) . . ?
C1 N2 HN2 129.7(4) . . ?
C8 N3 N3 110.5(4) . 3_655 ?
N1 C1 N2 115.1(4) . . ?
N1 C1 C2 125.5(3) . . ?
N2 C1 C2 119.4(4) . . ?
C1 C2 C3 116.3(4) . . ?
C1 C2 C6 117.8(4) . . ?
C3 C2 C6 125.9(4) . . ?
C4 C3 C2 117.1(4) . . ?
C4 C3 C10 121.1(4) . . ?
C2 C3 C10 121.9(5) . . ?
C3 C4 C5 122.5(4) . . ?
C3 C4 H4 118.7 . . ?
C5 C4 H4 118.7 . . ?
N1 C5 C4 121.5(4) . . ?
N1 C5 C9 117.8(4) . . ?
C4 C5 C9 120.7(4) . . ?
C7 C6 C2 120.5(4) . . ?
C7 C6 H6 119.8 . . ?
C2 C6 H6 119.8 . . ?
C6 C7 C8 122.8(4) . . ?
C6 C7 H7 118.6 . . ?
C8 C7 H7 118.6 . . ?
N3 C8 N2 123.4(4) . . ?
N3 C8 C7 121.3(4) . . ?
N2 C8 C7 115.3(3) . . ?
C5 C9 H9A 109.5 . . ?
C5 C9 H9B 109.5 . . ?
H9A C9 H9B 109.5 . . ?
C5 C9 H9C 109.5 . . ?
H9A C9 H9C 109.5 . . ?
H9B C9 H9C 109.5 . . ?
C3 C10 H10A 109.5 . . ?
C3 C10 H10B 109.5 . . ?
H10A C10 H10B 109.5 . . ?
C3 C10 H10C 109.5 . . ?
H10A C10 H10C 109.5 . . ?
H10B C10 H10C 109.5 . . ?
Cl2 C11 Cl3 110.3(3) . . ?
Cl2 C11 Cl1 112.1(3) . . ?
Cl3 C11 Cl1 112.2(3) . . ?
Cl2 C11 H11 107.3 . . ?
Cl3 C11 H11 107.3 . . ?
Cl1 C11 H11 107.3 . . ?

loop_
_geom_bond_atom_site_label_1
_geom_bond_atom_site_label_2
_geom_bond_distance
_geom_bond_site_symmetry_2
_geom_bond_publ_flag
Cl1 C11 1.720(6) . ?
Cl2 C11 1.702(6) . ?
Cl3 C11 1.711(5) . ?
N1 C5 1.335(5) . ?
N1 C1 1.351(5) . ?
N2 C8 1.368(4) . ?
N2 C1 1.372(4) . ?
N2 HN2 0.894(3) . ?
N3 C8 1.329(4) . ?
N3 N3 1.367(6) 3_655 ?
C1 C2 1.402(5) . ?
C2 C3 1.422(5) . ?
C2 C6 1.433(5) . ?
C3 C4 1.382(6) . ?
C3 C10 1.503(5) . ?
C4 C5 1.382(6) . ?
C4 H4 0.9300 . ?
C5 C9 1.483(6) . ?
C6 C7 1.324(5) . ?
C6 H6 0.9300 . ?
C7 C8 1.439(5) . ?
C7 H7 0.9300 . ?
C9 H9A 0.9600 . ?
C9 H9B 0.9600 . ?
C9 H9C 0.9600 . ?
C10 H10A 0.9600 . ?
C10 H10B 0.9600 . ?
C10 H10C 0.9600 . ?
C11 H11 0.9800 . ?

loop_
_geom_hbond_atom_site_label_D
_geom_hbond_atom_site_label_H
_geom_hbond_atom_site_label_A
_geom_hbond_distance_DH
_geom_hbond_distance_HA
_geom_hbond_distance_DA
_geom_hbond_angle_DHA
_geom_hbond_site_symmetry_A
N2 HN2 N3 0.894(3) 2.045(3) 2.567(4) 116.1(2) 3_655
N2 HN2 Cl3 0.894(3) 2.923(2) 3.648(4) 139.3(2) 4_655

loop_
_geom_torsion_atom_site_label_1
_geom_torsion_atom_site_label_2
_geom_torsion_atom_site_label_3
_geom_torsion_atom_site_label_4
_geom_torsion
_geom_torsion_site_symmetry_1
_geom_torsion_site_symmetry_2
_geom_torsion_site_symmetry_3
_geom_torsion_site_symmetry_4
_geom_torsion_publ_flag
C5 N1 C1 N2 -179.2(4) . . . . ?
C5 N1 C1 C2 0.4(6) . . . . ?
C8 N2 C1 N1 178.1(3) . . . . ?
C8 N2 C1 C2 -1.6(5) . . . . ?
N1 C1 C2 C3 -1.0(6) . . . . ?
N2 C1 C2 C3 178.7(4) . . . . ?
N1 C1 C2 C6 179.0(4) . . . . ?
N2 C1 C2 C6 -1.3(5) . . . . ?
C1 C2 C3 C4 0.1(6) . . . . ?
C6 C2 C3 C4 -179.9(4) . . . . ?
C1 C2 C3 C10 -178.8(4) . . . . ?
C6 C2 C3 C10 1.2(6) . . . . ?
C2 C3 C4 C5 1.3(6) . . . . ?
C10 C3 C4 C5 -179.8(4) . . . . ?
C1 N1 C5 C4 1.0(6) . . . . ?
C1 N1 C5 C9 -179.9(4) . . . . ?
C3 C4 C5 N1 -1.9(7) . . . . ?
C3 C4 C5 C9 179.0(4) . . . . ?
C1 C2 C6 C7 1.2(6) . . . . ?
C3 C2 C6 C7 -178.8(4) . . . . ?
C2 C6 C7 C8 1.8(6) . . . . ?
N3 N3 C8 N2 1.5(6) 3_655 . . . ?
N3 N3 C8 C7 -179.7(4) 3_655 . . . ?
C1 N2 C8 N3 -176.8(4) . . . . ?
C1 N2 C8 C7 4.3(5) . . . . ?
C6 C7 C8 N3 176.7(4) . . . . ?
C6 C7 C8 N2 -4.4(6) . . . . ?
